data_7156658
loop_
_publ_author_name
'Lei, Bowen'
'Miao, Qi'
'Ma, Lifang'
'Fu, Ruoqi'
'Hu, Fangrong'
'Ni, Ni'
'Li, Ziyuan'

_publ_section_title
;
 Efficient metal-free aminoiodination of alkenes with
 N-fluorobenzenesulfonimide under mild conditions.
;
_journal_issue 8
_journal_name_full 'Organic &amp; biomolecular chemistry'
_journal_page_first 2126
_journal_page_last 2133
_journal_paper_doi 10.1039/c8ob03019g
_journal_volume 17
_journal_year 2019
_chemical_formula_moiety 'C18 H20 I N O4 S2'
_chemical_formula_sum 'C18 H20 I N O4 S2'
_chemical_formula_weight 505.37
_chemical_name_systematic N-(trans-2-Iodocyclohexyl)-N-(phenylsulfonyl)benzenesulfonamide
_space_group_crystal_system triclinic
_space_group_IT_number 2
_space_group_name_Hall '-P 1'
_space_group_name_H-M_alt 'P -1'
_symmetry_space_group_name_Hall '-P 1'
_symmetry_space_group_name_H-M 'P -1'
_atom_sites_solution_hydrogens geom
_atom_sites_solution_primary direct
_atom_sites_solution_secondary difmap
_audit_block_doi 10.5517/ccdc.csd.cc20bcd4
_audit_creation_date 2018-05-18
_audit_creation_method
;
  Olex2 1.1
  (compiled 2011.02.15 svn.r1672, GUI svn.r3494)
;
_audit_update_record
;
2018-07-20 deposited with the CCDC.
2019-01-23 downloaded from the CCDC.
;
_cell_angle_alpha 112.022(14)
_cell_angle_beta 102.093(11)
_cell_angle_gamma 104.464(7)
_cell_formula_units_Z 4
_cell_length_a 10.9656(8)
_cell_length_b 14.1670(12)
_cell_length_c 14.562(3)
_cell_measurement_reflns_used 6408
_cell_measurement_temperature 108.0(10)
_cell_measurement_theta_max 29.2220
_cell_measurement_theta_min 3.7710
_cell_volume 1911.4(5)
_computing_cell_refinement
;
CrysAlisPro, Agilent Technologies,
Version 1.171.37.35 (release 13-08-2014 CrysAlis171 .NET)
(compiled Aug 13 2014,18:06:01)
;
_computing_data_collection
;
CrysAlisPro, Agilent Technologies,
Version 1.171.37.35 (release 13-08-2014 CrysAlis171 .NET)
(compiled Aug 13 2014,18:06:01)
;
_computing_data_reduction
;
CrysAlisPro, Agilent Technologies,
Version 1.171.37.35 (release 13-08-2014 CrysAlis171 .NET)
(compiled Aug 13 2014,18:06:01)
;
_computing_molecular_graphics
;
O. V. Dolomanov, L. J. Bourhis, R. J. Gildea, J. A. K. Howard and H. Puschmann,
OLEX2: a complete structure solution, refinement and analysis program.
J. Appl. Cryst. (2009). 42, 339-341.
;
_computing_publication_material
;
O. V. Dolomanov, L. J. Bourhis, R. J. Gildea, J. A. K. Howard and H. Puschmann,
OLEX2: a complete structure solution, refinement and analysis program.
J. Appl. Cryst. (2009). 42, 339-341.
;
_computing_structure_refinement 'SHELXL-97 (Sheldrick, 1997)'
_computing_structure_solution 'A short history of SHELX (Sheldrick, 2007)/Bruker'
_diffrn_ambient_environment N~2~
_diffrn_ambient_temperature 108.0(10)
_diffrn_detector 'CCD plate'
_diffrn_detector_area_resol_mean 16.0971
_diffrn_detector_type Eos
_diffrn_measured_fraction_theta_full 0.9980
_diffrn_measured_fraction_theta_max 0.8317
_diffrn_measurement_details
;
#__ type_ start__ end____ width___ exp.time_
  1 omega   -5.00   20.00   1.0000    1.5000
omega____ theta____ kappa____ phi______ frames
    -      -13.4210  -99.0000   30.0000 25

#__ type_ start__ end____ width___ exp.time_
  2 omega  -25.00   36.00   1.0000    1.5000
omega____ theta____ kappa____ phi______ frames
    -       18.7335  -37.0000 -120.0000 61

#__ type_ start__ end____ width___ exp.time_
  3 omega   10.00   82.00   1.0000    1.5000
omega____ theta____ kappa____ phi______ frames
    -       18.7335   57.0000    0.0000 72

#__ type_ start__ end____ width___ exp.time_
  4 omega    9.00   59.00   1.0000    1.5000
omega____ theta____ kappa____ phi______ frames
    -       18.7335   57.0000  -90.0000 50

#__ type_ start__ end____ width___ exp.time_
  5 omega    2.00   85.00   1.0000    1.5000
omega____ theta____ kappa____ phi______ frames
    -       18.7335   57.0000 -150.0000 83

#__ type_ start__ end____ width___ exp.time_
  6 omega    2.00   82.00   1.0000    1.5000
omega____ theta____ kappa____ phi______ frames
    -       18.7335   57.0000   90.0000 80

#__ type_ start__ end____ width___ exp.time_
  7 omega  -80.00   -9.00   1.0000    1.5000
omega____ theta____ kappa____ phi______ frames
    -      -13.4210  -77.0000  150.0000 71
;
_diffrn_measurement_device 'four-circle diffractometer'
_diffrn_measurement_device_type 'Xcalibur, Eos, Gemini'
_diffrn_measurement_method '\w scans'
_diffrn_orient_matrix_UB_11 0.0182888000
_diffrn_orient_matrix_UB_12 0.0168767000
_diffrn_orient_matrix_UB_13 0.0549339000
_diffrn_orient_matrix_UB_21 -0.0596668000
_diffrn_orient_matrix_UB_22 0.0110259000
_diffrn_orient_matrix_UB_23 0.0000239000
_diffrn_orient_matrix_UB_31 -0.0338622000
_diffrn_orient_matrix_UB_32 -0.0543031000
_diffrn_orient_matrix_UB_33 -0.0098409000
_diffrn_radiation_monochromator graphite
_diffrn_radiation_probe x-ray
_diffrn_radiation_type 'Mo K\a'
_diffrn_radiation_wavelength 0.71073
_diffrn_reflns_av_R_equivalents 0.0305
_diffrn_reflns_av_unetI/netI 0.0434
_diffrn_reflns_limit_h_max 13
_diffrn_reflns_limit_h_min -12
_diffrn_reflns_limit_k_max 17
_diffrn_reflns_limit_k_min -17
_diffrn_reflns_limit_l_max 17
_diffrn_reflns_limit_l_min -17
_diffrn_reflns_number 16808
_diffrn_reflns_theta_full 26.00
_diffrn_reflns_theta_max 26.00
_diffrn_reflns_theta_min 2.99
_diffrn_source 'Enhance (Mo) X-ray Source'
_exptl_absorpt_coefficient_mu 1.918
_exptl_absorpt_correction_T_max 1.00000
_exptl_absorpt_correction_T_min 0.74513
_exptl_absorpt_correction_type multi-scan
_exptl_absorpt_process_details
;
CrysAlisPro, Agilent Technologies,
Version 1.171.37.35 (release 13-08-2014 CrysAlis171 .NET)
(compiled Aug 13 2014,18:06:01)
Empirical absorption correction using spherical harmonics,
 implemented in SCALE3 ABSPACK scaling algorithm.
;
_exptl_crystal_density_diffrn 1.756
_exptl_crystal_density_method 'not measured'
_exptl_crystal_F_000 1008
_exptl_crystal_recrystallization_method 'Re-crystallisation from solvent: acetone'
_exptl_crystal_size_max 0.34
_exptl_crystal_size_mid 0.30
_exptl_crystal_size_min 0.15
_refine_diff_density_max 2.432
_refine_diff_density_min -0.833
_refine_diff_density_rms 0.099
_refine_ls_extinction_method none
_refine_ls_goodness_of_fit_ref 1.029
_refine_ls_hydrogen_treatment mixed
_refine_ls_matrix_type full
_refine_ls_number_parameters 469
_refine_ls_number_reflns 7508
_refine_ls_number_restraints 0
_refine_ls_restrained_S_all 1.029
_refine_ls_R_factor_all 0.0397
_refine_ls_R_factor_gt 0.0329
_refine_ls_shift/su_max 0.001
_refine_ls_shift/su_mean 0.000
_refine_ls_structure_factor_coef Fsqd
_refine_ls_weighting_details 'calc w=1/[\s^2^(Fo^2^)+(0.0289P)^2^+2.0916P] where P=(Fo^2^+2Fc^2^)/3'
_refine_ls_weighting_scheme calc
_refine_ls_wR_factor_gt 0.0723
_refine_ls_wR_factor_ref 0.0766
_reflns_number_gt 6548
_reflns_number_total 7508
_reflns_threshold_expression >2sigma(I)
_cod_data_source_file c8ob03019g2.cif
_cod_data_source_block exp_5467
_cod_depositor_comments 'Adding full bibliography for 7156658.cif.'
_cod_original_cell_volume 1911.3(5)
_cod_database_code 7156658
_reflns_odcompleteness_completeness 99.80
_reflns_odcompleteness_iscentric 1
_reflns_odcompleteness_theta 26.32

loop_
_space_group_symop_id
_space_group_symop_operation_xyz
1 'x, y, z'
2 '-x, -y, -z'

loop_
_atom_site_label
_atom_site_type_symbol
_atom_site_fract_x
_atom_site_fract_y
_atom_site_fract_z
_atom_site_U_iso_or_equiv
_atom_site_adp_type
_atom_site_occupancy
_atom_site_symmetry_multiplicity
_atom_site_calc_flag
_atom_site_refinement_flags
I1 I 0.57534(2) 0.730656(19) 0.055734(19) 0.02510(7) Uani 1 1 d .
S1 S 1.00075(8) 0.79786(6) 0.17477(6) 0.01667(18) Uani 1 1 d .
S2 S 0.84132(8) 0.68066(6) 0.26176(6) 0.01629(17) Uani 1 1 d .
I2 I 0.20399(2) 1.217250(18) 0.213623(18) 0.02399(7) Uani 1 1 d .
S4 S 0.50909(8) 1.17593(6) 0.41448(6) 0.01599(17) Uani 1 1 d .
S3 S 0.63132(8) 1.25833(7) 0.28699(6) 0.01704(17) Uani 1 1 d .
O6 O 0.5842(2) 1.24353(19) 0.18145(18) 0.0226(5) Uani 1 1 d .
O5 O 0.7449(2) 1.23132(18) 0.31840(19) 0.0226(5) Uani 1 1 d .
O1 O 1.1147(2) 0.78498(18) 0.22984(18) 0.0215(5) Uani 1 1 d .
O7 O 0.6246(2) 1.26798(18) 0.49119(18) 0.0215(5) Uani 1 1 d .
O2 O 0.9848(2) 0.78972(18) 0.07178(18) 0.0219(5) Uani 1 1 d .
N2 N 0.4963(3) 1.1833(2) 0.2999(2) 0.0150(6) Uani 1 1 d .
O8 O 0.3806(2) 1.16326(19) 0.42522(18) 0.0211(5) Uani 1 1 d .
O4 O 0.7007(2) 0.63703(19) 0.24056(18) 0.0218(5) Uani 1 1 d .
O3 O 0.9229(2) 0.78027(18) 0.35278(18) 0.0232(5) Uani 1 1 d .
N1 N 0.8593(3) 0.7017(2) 0.1585(2) 0.0139(6) Uani 1 1 d .
C20 C 0.3896(3) 1.0858(3) 0.2041(3) 0.0192(7) Uani 1 1 d .
H20 H 0.3321 1.0459 0.2310 0.023 Uiso 1 1 calc R
C19 C 0.2975(3) 1.1111(3) 0.1303(3) 0.0198(7) Uani 1 1 d .
H19 H 0.3494 1.1465 0.0972 0.024 Uiso 1 1 calc R
C2 C 0.7742(3) 0.6102(3) 0.0518(2) 0.0168(7) Uani 1 1 d .
H2 H 0.7095 0.5581 0.0636 0.020 Uiso 1 1 calc R
C11 C 1.0721(3) 1.0836(3) 0.4178(3) 0.0225(8) Uani 1 1 d .
H11 H 1.1286 1.1251 0.4874 0.027 Uiso 1 1 calc R
C7 C 0.9930(3) 0.9243(3) 0.2541(3) 0.0176(7) Uani 1 1 d .
C31 C 0.5382(3) 1.0546(3) 0.3941(2) 0.0158(7) Uani 1 1 d .
C21 C 0.4485(3) 1.0047(3) 0.1398(3) 0.0209(7) Uani 1 1 d .
H21A H 0.5035 1.0388 0.1084 0.025 Uiso 1 1 calc R
H21B H 0.5046 0.9864 0.1863 0.025 Uiso 1 1 calc R
C36 C 0.6675(3) 1.0540(3) 0.4077(3) 0.0191(7) Uani 1 1 d .
H36 H 0.7396 1.1184 0.4315 0.023 Uiso 1 1 calc R
C13 C 0.9070(3) 0.5794(3) 0.2596(2) 0.0164(7) Uani 1 1 d .
C12 C 1.0765(3) 0.9833(3) 0.3579(3) 0.0200(7) Uani 1 1 d .
H12 H 1.1345 0.9559 0.3868 0.024 Uiso 1 1 calc R
C6 C 0.5957(4) 0.5428(3) -0.1198(3) 0.0286(9) Uani 1 1 d .
H6A H 0.5446 0.5647 -0.1656 0.034 Uiso 1 1 calc R
H6B H 0.5334 0.4968 -0.1017 0.034 Uiso 1 1 calc R
C1 C 0.6921(3) 0.6434(3) -0.0203(3) 0.0197(7) Uani 1 1 d .
H1 H 0.7526 0.6907 -0.0394 0.024 Uiso 1 1 calc R
C32 C 0.4295(3) 0.9588(3) 0.3609(3) 0.0183(7) Uani 1 1 d .
H32 H 0.3438 0.9604 0.3540 0.022 Uiso 1 1 calc R
C8 C 0.9070(3) 0.9632(3) 0.2086(3) 0.0205(7) Uani 1 1 d .
H8 H 0.8535 0.9230 0.1381 0.025 Uiso 1 1 calc R
C9 C 0.9019(3) 1.0634(3) 0.2700(3) 0.0235(8) Uani 1 1 d .
H9 H 0.8438 1.0908 0.2412 0.028 Uiso 1 1 calc R
C3 C 0.8528(3) 0.5466(3) -0.0054(3) 0.0209(7) Uani 1 1 d .
H3A H 0.9158 0.5936 -0.0221 0.025 Uiso 1 1 calc R
H3B H 0.9029 0.5240 0.0402 0.025 Uiso 1 1 calc R
C30 C 0.7944(4) 1.4608(3) 0.4375(3) 0.0245(8) Uani 1 1 d .
H30 H 0.8608 1.4312 0.4418 0.029 Uiso 1 1 calc R
C27 C 0.5949(4) 1.5486(3) 0.4259(3) 0.0287(9) Uani 1 1 d .
H27 H 0.5284 1.5783 0.4226 0.034 Uiso 1 1 calc R
C25 C 0.6643(3) 1.3956(3) 0.3733(3) 0.0169(7) Uani 1 1 d .
C10 C 0.9838(3) 1.1223(3) 0.3742(3) 0.0239(8) Uani 1 1 d .
H10 H 0.9793 1.1888 0.4157 0.029 Uiso 1 1 calc R
C26 C 0.5631(4) 1.4377(3) 0.3669(3) 0.0259(8) Uani 1 1 d .
H26 H 0.4756 1.3924 0.3238 0.031 Uiso 1 1 calc R
C18 C 0.8244(3) 0.4704(3) 0.2001(3) 0.0204(7) Uani 1 1 d .
H18 H 0.7346 0.4511 0.1632 0.024 Uiso 1 1 calc R
C33 C 0.4510(4) 0.8616(3) 0.3384(3) 0.0217(8) Uani 1 1 d .
H33 H 0.3794 0.7971 0.3153 0.026 Uiso 1 1 calc R
C4 C 0.7568(4) 0.4463(3) -0.1066(3) 0.0287(9) Uani 1 1 d .
H4A H 0.8075 0.4090 -0.1439 0.034 Uiso 1 1 calc R
H4B H 0.6993 0.3962 -0.0894 0.034 Uiso 1 1 calc R
C28 C 0.7251(4) 1.6151(3) 0.4898(3) 0.0247(8) Uani 1 1 d .
H28 H 0.7458 1.6896 0.5292 0.030 Uiso 1 1 calc R
C35 C 0.6871(4) 0.9559(3) 0.3851(3) 0.0229(8) Uani 1 1 d .
H35 H 0.7728 0.9543 0.3934 0.027 Uiso 1 1 calc R
C16 C 1.0107(4) 0.4213(3) 0.2538(3) 0.0337(9) Uani 1 1 d .
H16 H 1.0460 0.3674 0.2509 0.040 Uiso 1 1 calc R
C34 C 0.5800(4) 0.8607(3) 0.3504(3) 0.0219(8) Uani 1 1 d .
H34 H 0.5942 0.7952 0.3348 0.026 Uiso 1 1 calc R
C17 C 0.8781(4) 0.3914(3) 0.1966(3) 0.0276(8) Uani 1 1 d .
H17 H 0.8250 0.3179 0.1558 0.033 Uiso 1 1 calc R
C14 C 1.0403(3) 0.6104(3) 0.3178(3) 0.0228(8) Uani 1 1 d .
H14 H 1.0941 0.6838 0.3576 0.027 Uiso 1 1 calc R
C24 C 0.1854(3) 1.0072(3) 0.0455(3) 0.0243(8) Uani 1 1 d .
H24A H 0.1288 1.0247 -0.0014 0.029 Uiso 1 1 calc R
H24B H 0.1310 0.9739 0.0778 0.029 Uiso 1 1 calc R
C29 C 0.8242(4) 1.5721(3) 0.4956(3) 0.0289(9) Uani 1 1 d .
H29 H 0.9117 1.6177 0.5386 0.035 Uiso 1 1 calc R
C22 C 0.3352(4) 0.9008(3) 0.0534(3) 0.0301(9) Uani 1 1 d .
H22A H 0.3727 0.8523 0.0119 0.036 Uiso 1 1 calc R
H22B H 0.2855 0.8634 0.0854 0.036 Uiso 1 1 calc R
C15 C 1.0918(4) 0.5299(3) 0.3154(3) 0.0284(9) Uani 1 1 d .
H15 H 1.1803 0.5488 0.3549 0.034 Uiso 1 1 calc R
C23 C 0.2417(4) 0.9264(3) -0.0175(3) 0.0332(9) Uani 1 1 d .
H23A H 0.1686 0.8595 -0.0692 0.040 Uiso 1 1 calc R
H23B H 0.2894 0.9572 -0.0548 0.040 Uiso 1 1 calc R
C5 C 0.6715(4) 0.4787(3) -0.1770(3) 0.0340(10) Uani 1 1 d .
H5A H 0.6083 0.4136 -0.2390 0.041 Uiso 1 1 calc R
H5B H 0.7284 0.5229 -0.1999 0.041 Uiso 1 1 calc R

loop_
_atom_site_aniso_label
_atom_site_aniso_U_11
_atom_site_aniso_U_22
_atom_site_aniso_U_33
_atom_site_aniso_U_23
_atom_site_aniso_U_13
_atom_site_aniso_U_12
I1 0.02047(13) 0.03226(14) 0.03207(14) 0.02035(12) 0.01005(10) 0.01441(11)
S1 0.0153(4) 0.0155(4) 0.0164(4) 0.0050(4) 0.0059(3) 0.0042(3)
S2 0.0189(4) 0.0167(4) 0.0141(4) 0.0067(3) 0.0068(3) 0.0073(3)
I2 0.02277(13) 0.02523(13) 0.02780(13) 0.01142(11) 0.00963(10) 0.01469(10)
S4 0.0190(4) 0.0154(4) 0.0143(4) 0.0070(3) 0.0056(3) 0.0071(3)
S3 0.0189(4) 0.0166(4) 0.0174(4) 0.0084(4) 0.0074(3) 0.0069(3)
O6 0.0285(13) 0.0215(12) 0.0171(12) 0.0092(11) 0.0086(11) 0.0062(11)
O5 0.0211(12) 0.0204(12) 0.0294(14) 0.0116(12) 0.0103(11) 0.0101(11)
O1 0.0148(12) 0.0210(12) 0.0248(13) 0.0063(11) 0.0061(10) 0.0074(10)
O7 0.0256(13) 0.0172(12) 0.0153(12) 0.0060(11) 0.0026(10) 0.0030(10)
O2 0.0258(13) 0.0194(12) 0.0169(12) 0.0061(11) 0.0096(10) 0.0038(10)
N2 0.0152(13) 0.0138(13) 0.0144(14) 0.0065(12) 0.0026(11) 0.0045(11)
O8 0.0227(12) 0.0240(13) 0.0242(13) 0.0130(11) 0.0123(11) 0.0137(11)
O4 0.0191(12) 0.0292(13) 0.0232(13) 0.0150(12) 0.0112(10) 0.0103(11)
O3 0.0338(14) 0.0191(12) 0.0151(12) 0.0058(11) 0.0096(11) 0.0092(11)
N1 0.0140(13) 0.0148(13) 0.0114(13) 0.0049(12) 0.0048(11) 0.0042(11)
C20 0.0193(17) 0.0184(17) 0.0171(17) 0.0080(15) 0.0012(14) 0.0064(14)
C19 0.0208(17) 0.0192(17) 0.0210(18) 0.0097(16) 0.0082(15) 0.0077(15)
C2 0.0166(16) 0.0142(16) 0.0132(16) 0.0035(14) 0.0030(13) 0.0014(14)
C11 0.0221(18) 0.0160(17) 0.0176(17) -0.0009(15) 0.0061(15) 0.0024(15)
C7 0.0194(17) 0.0122(15) 0.0187(17) 0.0043(14) 0.0085(14) 0.0042(14)
C31 0.0205(17) 0.0168(16) 0.0136(16) 0.0097(14) 0.0058(14) 0.0080(14)
C21 0.0203(18) 0.0216(17) 0.0142(17) 0.0073(15) -0.0003(14) 0.0032(15)
C36 0.0169(17) 0.0249(18) 0.0197(17) 0.0147(16) 0.0060(14) 0.0073(15)
C13 0.0206(17) 0.0164(16) 0.0147(16) 0.0085(14) 0.0069(14) 0.0073(14)
C12 0.0159(16) 0.0208(17) 0.0209(18) 0.0091(16) 0.0040(14) 0.0050(14)
C6 0.0236(19) 0.033(2) 0.0185(18) 0.0088(18) 0.0011(16) 0.0023(17)
C1 0.0175(17) 0.0241(18) 0.0190(17) 0.0111(16) 0.0077(14) 0.0065(15)
C32 0.0164(16) 0.0226(17) 0.0167(16) 0.0105(15) 0.0039(14) 0.0074(14)
C8 0.0205(17) 0.0191(17) 0.0194(18) 0.0105(16) 0.0038(14) 0.0028(15)
C9 0.0224(18) 0.0204(18) 0.033(2) 0.0154(17) 0.0097(16) 0.0100(15)
C3 0.0216(18) 0.0201(17) 0.0197(18) 0.0053(16) 0.0097(15) 0.0092(15)
C30 0.0228(19) 0.0233(18) 0.0257(19) 0.0110(17) 0.0051(16) 0.0085(16)
C27 0.031(2) 0.0223(19) 0.035(2) 0.0123(18) 0.0109(18) 0.0149(17)
C25 0.0211(17) 0.0143(16) 0.0167(17) 0.0086(15) 0.0069(14) 0.0057(14)
C10 0.0234(18) 0.0148(17) 0.034(2) 0.0077(17) 0.0180(17) 0.0067(15)
C26 0.0234(19) 0.0223(18) 0.028(2) 0.0115(17) 0.0033(16) 0.0063(16)
C18 0.0217(18) 0.0195(17) 0.0188(17) 0.0085(16) 0.0074(15) 0.0053(15)
C33 0.0252(19) 0.0189(17) 0.0208(18) 0.0110(16) 0.0056(15) 0.0063(15)
C4 0.033(2) 0.0191(18) 0.026(2) 0.0036(17) 0.0142(17) 0.0039(16)
C28 0.037(2) 0.0167(17) 0.0186(18) 0.0080(16) 0.0087(16) 0.0066(16)
C35 0.0205(18) 0.032(2) 0.0243(19) 0.0165(17) 0.0093(15) 0.0138(16)
C16 0.040(2) 0.033(2) 0.046(3) 0.024(2) 0.023(2) 0.025(2)
C34 0.032(2) 0.0206(17) 0.0221(18) 0.0143(16) 0.0115(16) 0.0144(16)
C17 0.036(2) 0.0172(18) 0.032(2) 0.0107(17) 0.0164(18) 0.0096(17)
C14 0.0218(18) 0.0252(19) 0.0192(18) 0.0094(16) 0.0065(15) 0.0064(16)
C24 0.0197(18) 0.0260(19) 0.0211(18) 0.0087(17) 0.0011(15) 0.0067(15)
C29 0.0247(19) 0.0234(19) 0.030(2) 0.0105(18) 0.0017(16) 0.0027(16)
C22 0.033(2) 0.0217(19) 0.027(2) 0.0017(17) 0.0044(17) 0.0145(17)
C15 0.0194(18) 0.041(2) 0.034(2) 0.022(2) 0.0103(16) 0.0158(17)
C23 0.029(2) 0.030(2) 0.022(2) -0.0012(18) -0.0013(17) 0.0104(18)
C5 0.036(2) 0.028(2) 0.0189(19) 0.0007(18) 0.0058(17) 0.0002(18)

loop_
_atom_type_symbol
_atom_type_description
_atom_type_scat_dispersion_real
_atom_type_scat_dispersion_imag
_atom_type_scat_source
C C 0.0033 0.0016 'International Tables Vol C Tables 4.2.6.8 and 6.1.1.4'
H H 0.0000 0.0000 'International Tables Vol C Tables 4.2.6.8 and 6.1.1.4'
I I -0.4742 1.8119 'International Tables Vol C Tables 4.2.6.8 and 6.1.1.4'
N N 0.0061 0.0033 'International Tables Vol C Tables 4.2.6.8 and 6.1.1.4'
O O 0.0106 0.0060 'International Tables Vol C Tables 4.2.6.8 and 6.1.1.4'
S S 0.1246 0.1234 'International Tables Vol C Tables 4.2.6.8 and 6.1.1.4'

loop_
_geom_angle_atom_site_label_1
_geom_angle_atom_site_label_2
_geom_angle_atom_site_label_3
_geom_angle
O1 S1 O2 119.88(15)
O1 S1 N1 109.54(13)
O1 S1 C7 108.91(15)
O2 S1 N1 104.19(13)
O2 S1 C7 107.90(15)
N1 S1 C7 105.47(14)
O4 S2 N1 106.13(14)
O4 S2 C13 108.47(15)
O3 S2 O4 120.28(15)
O3 S2 N1 106.01(14)
O3 S2 C13 109.23(15)
N1 S2 C13 105.76(14)
O7 S4 N2 105.48(13)
O7 S4 C31 110.06(15)
N2 S4 C31 104.86(14)
O8 S4 O7 120.77(14)
O8 S4 N2 105.86(14)
O8 S4 C31 108.56(15)
O6 S3 N2 103.69(14)
O6 S3 C25 108.10(15)
O5 S3 O6 118.85(15)
O5 S3 N2 110.96(14)
O5 S3 C25 108.63(15)
N2 S3 C25 105.83(15)
S3 N2 S4 119.47(15)
C20 N2 S4 114.7(2)
C20 N2 S3 120.0(2)
S2 N1 S1 119.34(15)
C2 N1 S1 120.9(2)
C2 N1 S2 116.2(2)
N2 C20 H20 106.0
N2 C20 C19 116.1(3)
N2 C20 C21 112.4(3)
C19 C20 H20 106.0
C19 C20 C21 109.5(3)
C21 C20 H20 106.0
I2 C19 H19 109.3
C20 C19 I2 111.5(2)
C20 C19 H19 109.3
C24 C19 I2 106.8(2)
C24 C19 C20 110.7(3)
C24 C19 H19 109.3
N1 C2 H2 106.1
N1 C2 C1 114.4(3)
N1 C2 C3 113.4(3)
C1 C2 H2 106.1
C1 C2 C3 110.0(3)
C3 C2 H2 106.1
C12 C11 H11 120.0
C12 C11 C10 119.9(3)
C10 C11 H11 120.0
C12 C7 S1 119.5(3)
C8 C7 S1 118.4(3)
C8 C7 C12 122.1(3)
C36 C31 S4 119.9(2)
C36 C31 C32 121.1(3)
C32 C31 S4 118.9(3)
C20 C21 H21A 109.7
C20 C21 H21B 109.7
H21A C21 H21B 108.2
C22 C21 C20 110.0(3)
C22 C21 H21A 109.7
C22 C21 H21B 109.7
C31 C36 H36 120.5
C35 C36 C31 118.9(3)
C35 C36 H36 120.5
C18 C13 S2 119.1(3)
C18 C13 C14 121.7(3)
C14 C13 S2 119.2(3)
C11 C12 C7 118.7(3)
C11 C12 H12 120.6
C7 C12 H12 120.6
H6A C6 H6B 108.1
C1 C6 H6A 109.6
C1 C6 H6B 109.6
C1 C6 C5 110.5(3)
C5 C6 H6A 109.6
C5 C6 H6B 109.6
I1 C1 H1 109.1
C2 C1 I1 111.5(2)
C2 C1 H1 109.1
C6 C1 I1 108.0(2)
C6 C1 C2 110.1(3)
C6 C1 H1 109.1
C31 C32 H32 120.5
C33 C32 C31 119.1(3)
C33 C32 H32 120.5
C7 C8 H8 120.6
C7 C8 C9 118.7(3)
C9 C8 H8 120.6
C8 C9 H9 120.2
C10 C9 C8 119.5(3)
C10 C9 H9 120.2
C2 C3 H3A 109.6
C2 C3 H3B 109.6
H3A C3 H3B 108.1
C4 C3 C2 110.2(3)
C4 C3 H3A 109.6
C4 C3 H3B 109.6
C25 C30 H30 120.7
C25 C30 C29 118.5(3)
C29 C30 H30 120.7
C26 C27 H27 119.9
C28 C27 H27 119.9
C28 C27 C26 120.2(4)
C30 C25 S3 118.2(3)
C30 C25 C26 121.7(3)
C26 C25 S3 119.7(3)
C11 C10 C9 121.0(3)
C11 C10 H10 119.5
C9 C10 H10 119.5
C27 C26 C25 118.7(3)
C27 C26 H26 120.6
C25 C26 H26 120.6
C13 C18 H18 120.7
C17 C18 C13 118.6(3)
C17 C18 H18 120.7
C32 C33 H33 120.1
C32 C33 C34 119.8(3)
C34 C33 H33 120.1
C3 C4 H4A 109.5
C3 C4 H4B 109.5
H4A C4 H4B 108.1
C5 C4 C3 110.8(3)
C5 C4 H4A 109.5
C5 C4 H4B 109.5
C27 C28 H28 119.8
C29 C28 C27 120.4(3)
C29 C28 H28 119.8
C36 C35 H35 119.8
C34 C35 C36 120.4(3)
C34 C35 H35 119.8
C17 C16 H16 119.4
C17 C16 C15 121.2(4)
C15 C16 H16 119.4
C33 C34 H34 119.7
C35 C34 C33 120.7(3)
C35 C34 H34 119.7
C18 C17 C16 120.1(3)
C18 C17 H17 120.0
C16 C17 H17 120.0
C13 C14 H14 120.6
C15 C14 C13 118.9(3)
C15 C14 H14 120.6
C19 C24 H24A 109.5
C19 C24 H24B 109.5
C19 C24 C23 110.7(3)
H24A C24 H24B 108.1
C23 C24 H24A 109.5
C23 C24 H24B 109.5
C30 C29 H29 119.8
C28 C29 C30 120.4(3)
C28 C29 H29 119.8
C21 C22 H22A 109.4
C21 C22 H22B 109.4
H22A C22 H22B 108.0
C23 C22 C21 111.3(3)
C23 C22 H22A 109.4
C23 C22 H22B 109.4
C16 C15 C14 119.5(3)
C16 C15 H15 120.3
C14 C15 H15 120.3
C24 C23 H23A 109.4
C24 C23 H23B 109.4
C22 C23 C24 111.2(3)
C22 C23 H23A 109.4
C22 C23 H23B 109.4
H23A C23 H23B 108.0
C6 C5 H5A 109.4
C6 C5 H5B 109.4
C4 C5 C6 111.3(3)
C4 C5 H5A 109.4
C4 C5 H5B 109.4
H5A C5 H5B 108.0

loop_
_geom_bond_atom_site_label_1
_geom_bond_atom_site_label_2
_geom_bond_distance
I1 C1 2.180(3)
S1 O1 1.429(2)
S1 O2 1.430(2)
S1 N1 1.693(3)
S1 C7 1.765(3)
S2 O4 1.427(2)
S2 O3 1.421(2)
S2 N1 1.679(3)
S2 C13 1.752(3)
I2 C19 2.170(3)
S4 O7 1.429(2)
S4 N2 1.690(3)
S4 O8 1.424(2)
S4 C31 1.754(3)
S3 O6 1.430(2)
S3 O5 1.427(2)
S3 N2 1.684(3)
S3 C25 1.765(3)
N2 C20 1.512(4)
N1 C2 1.497(4)
C20 H20 0.9800
C20 C19 1.522(5)
C20 C21 1.560(5)
C19 H19 0.9800
C19 C24 1.517(5)
C2 H2 0.9800
C2 C1 1.525(5)
C2 C3 1.540(5)
C11 H11 0.9300
C11 C12 1.380(5)
C11 C10 1.382(5)
C7 C12 1.382(5)
C7 C8 1.380(5)
C31 C36 1.393(4)
C31 C32 1.398(4)
C21 H21A 0.9700
C21 H21B 0.9700
C21 C22 1.528(5)
C36 H36 0.9300
C36 C35 1.386(5)
C13 C18 1.387(4)
C13 C14 1.389(5)
C12 H12 0.9300
C6 H6A 0.9700
C6 H6B 0.9700
C6 C1 1.518(5)
C6 C5 1.520(5)
C1 H1 0.9800
C32 H32 0.9300
C32 C33 1.384(5)
C8 H8 0.9300
C8 C9 1.389(5)
C9 H9 0.9300
C9 C10 1.382(5)
C3 H3A 0.9700
C3 H3B 0.9700
C3 C4 1.528(5)
C30 H30 0.9300
C30 C25 1.378(5)
C30 C29 1.391(5)
C27 H27 0.9300
C27 C26 1.384(5)
C27 C28 1.380(5)
C25 C26 1.388(5)
C10 H10 0.9300
C26 H26 0.9300
C18 H18 0.9300
C18 C17 1.380(5)
C33 H33 0.9300
C33 C34 1.393(5)
C4 H4A 0.9700
C4 H4B 0.9700
C4 C5 1.517(5)
C28 H28 0.9300
C28 C29 1.375(5)
C35 H35 0.9300
C35 C34 1.379(5)
C16 H16 0.9300
C16 C17 1.380(5)
C16 C15 1.382(5)
C34 H34 0.9300
C17 H17 0.9300
C14 H14 0.9300
C14 C15 1.385(5)
C24 H24A 0.9700
C24 H24B 0.9700
C24 C23 1.528(5)
C29 H29 0.9300
C22 H22A 0.9700
C22 H22B 0.9700
C22 C23 1.508(5)
C15 H15 0.9300
C23 H23A 0.9700
C23 H23B 0.9700
C5 H5A 0.9700
C5 H5B 0.9700

loop_
_geom_torsion_atom_site_label_1
_geom_torsion_atom_site_label_2
_geom_torsion_atom_site_label_3
_geom_torsion_atom_site_label_4
_geom_torsion
S1 N1 C2 C1 -74.2(3)
S1 N1 C2 C3 53.1(3)
S1 C7 C12 C11 177.9(3)
S1 C7 C8 C9 -179.0(3)
S2 N1 C2 C1 127.1(3)
S2 N1 C2 C3 -105.6(3)
S2 C13 C18 C17 178.2(3)
S2 C13 C14 C15 -179.7(3)
I2 C19 C24 C23 -179.7(3)
S4 N2 C20 C19 132.6(3)
S4 N2 C20 C21 -100.2(3)
S4 C31 C36 C35 -176.2(3)
S4 C31 C32 C33 176.0(3)
S3 N2 C20 C19 -74.4(3)
S3 N2 C20 C21 52.7(3)
S3 C25 C26 C27 -172.1(3)
O6 S3 N2 S4 178.80(17)
O6 S3 N2 C20 27.1(3)
O6 S3 C25 C30 -115.8(3)
O6 S3 C25 C26 57.3(3)
O5 S3 N2 S4 50.1(2)
O5 S3 N2 C20 -101.6(2)
O5 S3 C25 C30 14.4(3)
O5 S3 C25 C26 -172.5(3)
O1 S1 N1 S2 47.8(2)
O1 S1 N1 C2 -110.2(2)
O1 S1 C7 C12 -10.0(3)
O1 S1 C7 C8 167.3(3)
O7 S4 N2 S3 19.9(2)
O7 S4 N2 C20 173.0(2)
O7 S4 C31 C36 -29.5(3)
O7 S4 C31 C32 152.6(3)
O2 S1 N1 S2 177.25(17)
O2 S1 N1 C2 19.2(3)
O2 S1 C7 C12 -141.6(3)
O2 S1 C7 C8 35.7(3)
N2 S4 C31 C36 83.5(3)
N2 S4 C31 C32 -94.4(3)
N2 S3 C25 C30 133.7(3)
N2 S3 C25 C26 -53.2(3)
N2 C20 C19 I2 -54.3(3)
N2 C20 C19 C24 -173.0(3)
N2 C20 C21 C22 172.1(3)
O8 S4 N2 S3 149.00(17)
O8 S4 N2 C20 -57.9(2)
O8 S4 C31 C36 -163.7(3)
O8 S4 C31 C32 18.4(3)
O4 S2 N1 S1 154.40(17)
O4 S2 N1 C2 -46.6(3)
O4 S2 C13 C18 26.2(3)
O4 S2 C13 C14 -153.7(3)
O3 S2 N1 S1 25.4(2)
O3 S2 N1 C2 -175.5(2)
O3 S2 C13 C18 159.1(3)
O3 S2 C13 C14 -20.8(3)
N1 S1 C7 C12 107.5(3)
N1 S1 C7 C8 -75.2(3)
N1 S2 C13 C18 -87.2(3)
N1 S2 C13 C14 92.9(3)
N1 C2 C1 I1 -52.2(3)
N1 C2 C1 C6 -172.1(3)
N1 C2 C3 C4 172.7(3)
C20 C19 C24 C23 -58.2(4)
C20 C21 C22 C23 56.5(4)
C19 C20 C21 C22 -57.3(4)
C19 C24 C23 C22 56.7(4)
C2 C3 C4 C5 56.2(4)
C7 S1 N1 S2 -69.2(2)
C7 S1 N1 C2 132.7(2)
C7 C8 C9 C10 0.9(5)
C31 S4 N2 S3 -96.30(19)
C31 S4 N2 C20 56.8(2)
C31 C36 C35 C34 -0.4(5)
C31 C32 C33 C34 0.9(5)
C21 C20 C19 I2 177.1(2)
C21 C20 C19 C24 58.4(4)
C21 C22 C23 C24 -56.3(4)
C36 C31 C32 C33 -1.9(5)
C36 C35 C34 C33 -0.6(5)
C13 S2 N1 S1 -90.49(19)
C13 S2 N1 C2 68.6(2)
C13 C18 C17 C16 1.6(5)
C13 C14 C15 C16 1.4(5)
C12 C11 C10 C9 -2.0(5)
C12 C7 C8 C9 -1.8(5)
C1 C2 C3 C4 -57.7(4)
C1 C6 C5 C4 57.2(4)
C32 C31 C36 C35 1.6(5)
C32 C33 C34 C35 0.4(5)
C8 C7 C12 C11 0.8(5)
C8 C9 C10 C11 1.0(5)
C3 C2 C1 I1 178.8(2)
C3 C2 C1 C6 58.9(4)
C3 C4 C5 C6 -56.1(4)
C30 C25 C26 C27 0.8(5)
C27 C28 C29 C30 -0.3(6)
C25 S3 N2 S4 -67.5(2)
C25 S3 N2 C20 140.8(2)
C25 C30 C29 C28 0.9(5)
C10 C11 C12 C7 1.1(5)
C26 C27 C28 C29 -0.1(6)
C18 C13 C14 C15 0.4(5)
C28 C27 C26 C25 -0.1(6)
C17 C16 C15 C14 -1.7(6)
C14 C13 C18 C17 -1.9(5)
C29 C30 C25 S3 171.8(3)
C29 C30 C25 C26 -1.2(5)
C15 C16 C17 C18 0.1(6)
C5 C6 C1 I1 179.6(3)
C5 C6 C1 C2 -58.5(4)
